data_4033968
loop_
_publ_author_name
'Shen, Shou-Jie'
'Du, Xiao-Li'
'Xu, Xiao-Li'
'Zhao, Ming-Gang'
'Liang, Jin-Yan'

_publ_section_title
;
 Regioselective N-Addition/Substitution Reaction of \a-Alkylidene
 Pyrazolinones with Propargyl Sulfonium Salts to Construct
 Allylthio-Containing Pyrazolones.
;
_journal_issue 19
_journal_name_full 'The Journal of organic chemistry'
_journal_page_first 12520
_journal_page_last 12531
_journal_paper_doi 10.1021/acs.joc.9b02029
_journal_volume 84
_journal_year 2019
_chemical_formula_moiety 'C26 H21 Br N2 O'
_chemical_formula_sum 'C26 H21 Br N2 O'
_chemical_formula_weight 457.36
_space_group_crystal_system monoclinic
_space_group_IT_number 14
_space_group_name_Hall '-P 2ybc'
_space_group_name_H-M_alt 'P 1 21/c 1'
_atom_sites_solution_hydrogens geom
_atom_sites_solution_primary iterative
_atom_sites_solution_secondary difmap
_audit_creation_date 2019-06-30
_audit_creation_method
;
  Olex2 1.2
  (compiled Apr 23 2013 17:54:37, GUI svn.r4466)
;
_cell_angle_alpha 90.00
_cell_angle_beta 95.463(3)
_cell_angle_gamma 90.00
_cell_formula_units_Z 4
_cell_length_a 7.0382(2)
_cell_length_b 12.4284(4)
_cell_length_c 25.3081(8)
_cell_measurement_reflns_used 6585
_cell_measurement_temperature 293(2)
_cell_measurement_theta_max 25.4950
_cell_measurement_theta_min 3.3290
_cell_volume 2203.73(12)
_computing_cell_refinement 'CrysAlisPro 1.171.38.41 (Rigaku OD, 2015)'
_computing_data_collection 'CrysAlisPro 1.171.38.41 (Rigaku OD, 2015)'
_computing_data_reduction 'CrysAlisPro 1.171.38.41 (Rigaku OD, 2015)'
_computing_molecular_graphics
;
O. V. Dolomanov, L. J. Bourhis, R. J. Gildea, J. A. K. Howard and H. Puschmann,
OLEX2: a complete structure solution, refinement and analysis program.
J. Appl. Cryst. (2009). 42, 339-341.
;
_computing_publication_material
;
O. V. Dolomanov, L. J. Bourhis, R. J. Gildea, J. A. K. Howard and H. Puschmann,
OLEX2: a complete structure solution, refinement and analysis program.
J. Appl. Cryst. (2009). 42, 339-341.
;
_computing_structure_refinement
;
XL, G.M. Sheldrick, Acta Cryst.
(2008). A64, 112-122
;
_computing_structure_solution
;
olex2.solve (L.J. Bourhis, O.V. Dolomanov, R.J. Gildea, J.A.K. Howard,
H. Puschmann, in preparation, 2011)
;
_diffrn_ambient_temperature 293(2)
_diffrn_detector 'CCD plate'
_diffrn_detector_area_resol_mean 16.0251
_diffrn_detector_type Eos
_diffrn_measured_fraction_theta_full 0.9987
_diffrn_measured_fraction_theta_max 0.9037
_diffrn_measurement_details
;
List of Runs (angles in degrees, time in seconds):

  # Type    Start    End  Width  t~exp~   \w     \q     \k     \f   Frames
--------------------------------------------------------------------------
  1  \w    -11.00  83.00   1.00   33.62    --   15.68  77.00-120.00   94
  2  \w    -52.00  42.00   1.00   33.62    --   15.68 -77.00 -30.00   94
  3  \w     -1.00  83.00   1.00   33.62    --   15.68  57.00 120.00   84
  4  \w    -54.00  35.00   1.00   33.62    --   15.68 -37.00 -30.00   89
  5  \w    -44.00  50.00   1.00   33.62    --  -17.25  77.00 -30.00   94
  6  \w    -25.00  22.00   1.00   33.62    --  -17.25 -99.00 120.00   47
  7  \w    -52.00  25.00   1.00   33.62    --   15.68 -77.00 150.00   77
;
_diffrn_measurement_device 'four-circle diffractometer'
_diffrn_measurement_device_type 'Xcalibur, Eos'
_diffrn_measurement_method '\w scans'
_diffrn_orient_matrix_type 'CrysAlisPro convention (1999,Acta A55,543-557)'
_diffrn_orient_matrix_UB_11 0.0048226000
_diffrn_orient_matrix_UB_12 -0.0034834000
_diffrn_orient_matrix_UB_13 -0.0278142000
_diffrn_orient_matrix_UB_21 -0.0977459000
_diffrn_orient_matrix_UB_22 -0.0146430000
_diffrn_orient_matrix_UB_23 -0.0034603000
_diffrn_orient_matrix_UB_31 -0.0256728000
_diffrn_orient_matrix_UB_32 0.0550901000
_diffrn_orient_matrix_UB_33 -0.0026534000
_diffrn_radiation_monochromator graphite
_diffrn_radiation_probe x-ray
_diffrn_radiation_type 'Mo K\a'
_diffrn_radiation_wavelength 0.71073
_diffrn_reflns_av_R_equivalents 0.0293
_diffrn_reflns_av_unetI/netI 0.0326
_diffrn_reflns_limit_h_max 9
_diffrn_reflns_limit_h_min -9
_diffrn_reflns_limit_k_max 16
_diffrn_reflns_limit_k_min -17
_diffrn_reflns_limit_l_max 33
_diffrn_reflns_limit_l_min -33
_diffrn_reflns_number 28457
_diffrn_reflns_theta_full 29.34
_diffrn_reflns_theta_max 29.34
_diffrn_reflns_theta_min 2.91
_diffrn_source 'fine-focus sealed X-ray tube'
_diffrn_source_type 'Enhance (Mo) X-ray Source'
_exptl_absorpt_coefficient_mu 1.885
_exptl_absorpt_correction_T_max 1.00000
_exptl_absorpt_correction_T_min 0.76853
_exptl_absorpt_correction_type multi-scan
_exptl_absorpt_process_details
;
CrysAlisPro 1.171.38.41 (Rigaku Oxford Diffraction, 2015)
Empirical absorption correction using spherical harmonics,
 implemented in SCALE3 ABSPACK scaling algorithm.
;
_exptl_crystal_colour colourless
_exptl_crystal_density_diffrn 1.378
_exptl_crystal_density_method 'not measured'
_exptl_crystal_description block
_exptl_crystal_F_000 936
_exptl_crystal_size_max 0.21
_exptl_crystal_size_mid 0.15
_exptl_crystal_size_min 0.12
_refine_diff_density_max 0.874
_refine_diff_density_min -1.139
_refine_diff_density_rms 0.051
_refine_ls_extinction_method none
_refine_ls_goodness_of_fit_ref 1.024
_refine_ls_hydrogen_treatment mixed
_refine_ls_matrix_type full
_refine_ls_number_parameters 271
_refine_ls_number_reflns 5479
_refine_ls_number_restraints 0
_refine_ls_restrained_S_all 1.024
_refine_ls_R_factor_all 0.0900
_refine_ls_R_factor_gt 0.0494
_refine_ls_shift/su_max 0.001
_refine_ls_shift/su_mean 0.000
_refine_ls_structure_factor_coef Fsqd
_refine_ls_weighting_details 'calc w=1/[\s^2^(Fo^2^)+(0.0207P)^2^+2.4740P] where P=(Fo^2^+2Fc^2^)/3'
_refine_ls_weighting_scheme calc
_refine_ls_wR_factor_gt 0.0866
_refine_ls_wR_factor_ref 0.0991
_reflns_number_gt 3603
_reflns_number_total 5479
_reflns_threshold_expression >2sigma(I)
_cod_data_source_file jo9b02029_si_003.cif
_cod_data_source_block 190627-1-ssj
_cod_database_code 4033968
_reflns_odcompleteness_completeness 99.87
_reflns_odcompleteness_iscentric 1
_reflns_odcompleteness_theta 26.32
_olex2_refinement_description
;
1. Fixed Uiso
 At 1.2 times of:
  All C(H) groups, All C(H,H) groups
2.a Secondary CH2 refined with riding coordinates:
 C18(H18A,H18B)
2.b Aromatic/amide H refined with riding coordinates:
 C1(H1), C2(H2), C3(H3), C4(H4), C5(H5), C13(H13), C14(H14), C15(H15),
 C16(H16), C17(H17), C22(H22), C23(H23), C24(H24), C25(H25), C26(H26)
2.c X=CH2 refined with riding coordinates:
 C8(H8A,H8B), C20(H20A,H20B)
;
_oxdiff_exptl_absorpt_empirical_details
;
Empirical correction (ABSPACK) includes:
- Absorption correction using spherical harmonics
- Frame scaling
;
_oxdiff_exptl_absorpt_empirical_full_max 1.240
_oxdiff_exptl_absorpt_empirical_full_min 0.834

loop_
_space_group_symop_id
_space_group_symop_operation_xyz
1 'x, y, z'
2 '-x, y+1/2, -z+1/2'
3 '-x, -y, -z'
4 'x, -y-1/2, z-1/2'

loop_
_atom_site_label
_atom_site_type_symbol
_atom_site_fract_x
_atom_site_fract_y
_atom_site_fract_z
_atom_site_U_iso_or_equiv
_atom_site_adp_type
_atom_site_occupancy
_atom_site_symmetry_multiplicity
_atom_site_calc_flag
_atom_site_refinement_flags
Br1 Br 0.28132(5) 0.51489(3) 0.305564(14) 0.07507(15) Uani 1 1 d .
C1 C 0.8338(5) 0.8295(2) 0.45594(10) 0.0498(7) Uani 1 1 d .
H1 H 0.9515 0.8179 0.4751 0.060 Uiso 1 1 calc R
C2 C 0.7346(6) 0.9233(2) 0.46368(12) 0.0608(9) Uani 1 1 d .
H2 H 0.7856 0.9739 0.4881 0.073 Uiso 1 1 calc R
C3 C 0.5628(6) 0.9421(3) 0.43579(13) 0.0669(10) Uani 1 1 d .
H3 H 0.4977 1.0058 0.4408 0.080 Uiso 1 1 calc R
C4 C 0.4862(5) 0.8672(3) 0.40033(12) 0.0681(10) Uani 1 1 d .
H4 H 0.3686 0.8798 0.3814 0.082 Uiso 1 1 calc R
C5 C 0.5841(4) 0.7724(2) 0.39264(11) 0.0532(8) Uani 1 1 d .
H5 H 0.5303 0.7217 0.3687 0.064 Uiso 1 1 calc R
C6 C 0.7595(4) 0.7519(2) 0.41981(9) 0.0403(6) Uani 1 1 d .
C7 C 0.8627(4) 0.6510(2) 0.41008(10) 0.0402(6) Uani 1 1 d .
C8 C 0.9906(5) 0.6076(3) 0.44532(13) 0.0696(10) Uani 1 1 d .
H8A H 1.0503 0.5435 0.4376 0.084 Uiso 1 1 calc R
H8B H 1.0210 0.6411 0.4779 0.084 Uiso 1 1 calc R
C9 C 0.8134(3) 0.59803(19) 0.35811(9) 0.0342(5) Uani 1 1 d .
C10 C 0.8287(3) 0.64969(19) 0.30740(9) 0.0351(5) Uani 1 1 d .
C11 C 0.7542(3) 0.49510(19) 0.34889(9) 0.0333(5) Uani 1 1 d .
C12 C 0.6977(4) 0.4146(2) 0.38715(9) 0.0365(6) Uani 1 1 d .
C13 C 0.5713(4) 0.4443(2) 0.42351(10) 0.0481(7) Uani 1 1 d .
H13 H 0.5237 0.5141 0.4232 0.058 Uiso 1 1 calc R
C14 C 0.5156(5) 0.3715(3) 0.46004(11) 0.0615(9) Uani 1 1 d .
H14 H 0.4309 0.3925 0.4842 0.074 Uiso 1 1 calc R
C15 C 0.5844(5) 0.2686(3) 0.46092(12) 0.0647(9) Uani 1 1 d .
H15 H 0.5468 0.2196 0.4856 0.078 Uiso 1 1 calc R
C16 C 0.7086(5) 0.2380(3) 0.42537(14) 0.0673(9) Uani 1 1 d .
H16 H 0.7551 0.1680 0.4260 0.081 Uiso 1 1 calc R
C17 C 0.7660(4) 0.3107(2) 0.38845(12) 0.0516(7) Uani 1 1 d .
H17 H 0.8508 0.2892 0.3645 0.062 Uiso 1 1 calc R
C18 C 0.4148(4) 0.4562(3) 0.24800(11) 0.0505(7) Uani 1 1 d .
H18A H 0.3339 0.4034 0.2287 0.061 Uiso 1 1 calc R
H18B H 0.4387 0.5137 0.2235 0.061 Uiso 1 1 calc R
C19 C 0.5986(4) 0.4051(2) 0.26730(9) 0.0383(6) Uani 1 1 d .
C20 C 0.6397(5) 0.3040(2) 0.25753(12) 0.0563(8) Uani 1 1 d .
H20A H 0.7605 0.2770 0.2683 0.068 Uiso 1 1 calc R
H20B H 0.5480 0.2597 0.2399 0.068 Uiso 1 1 calc R
C21 C 0.8250(3) 0.5700(2) 0.21634(9) 0.0352(5) Uani 1 1 d .
C22 C 0.9253(4) 0.4841(2) 0.19805(10) 0.0406(6) Uani 1 1 d .
H22 H 0.9608 0.4266 0.2204 0.049 Uiso 1 1 calc R
C23 C 0.9720(4) 0.4847(3) 0.14646(11) 0.0567(8) Uani 1 1 d .
H23 H 1.0408 0.4277 0.1340 0.068 Uiso 1 1 calc R
C24 C 0.9179(5) 0.5685(3) 0.11358(12) 0.0675(10) Uani 1 1 d .
H24 H 0.9488 0.5679 0.0787 0.081 Uiso 1 1 calc R
C25 C 0.8184(5) 0.6534(3) 0.13156(12) 0.0668(9) Uani 1 1 d .
H25 H 0.7825 0.7102 0.1088 0.080 Uiso 1 1 calc R
C26 C 0.7706(4) 0.6554(2) 0.18363(11) 0.0516(7) Uani 1 1 d .
H26 H 0.7034 0.7131 0.1961 0.062 Uiso 1 1 calc R
N1 N 0.7439(3) 0.47206(15) 0.29479(7) 0.0317(4) Uani 1 1 d .
N2 N 0.7747(3) 0.57111(15) 0.26953(8) 0.0343(5) Uani 1 1 d .
O1 O 0.8804(3) 0.74041(14) 0.29636(7) 0.0507(5) Uani 1 1 d .

loop_
_atom_site_aniso_label
_atom_site_aniso_U_11
_atom_site_aniso_U_22
_atom_site_aniso_U_33
_atom_site_aniso_U_23
_atom_site_aniso_U_13
_atom_site_aniso_U_12
Br1 0.04316(18) 0.1092(3) 0.0717(2) -0.0274(2) -0.00066(15) 0.01793(19)
C1 0.069(2) 0.0469(17) 0.0342(14) -0.0039(12) 0.0063(13) -0.0091(15)
C2 0.103(3) 0.0407(17) 0.0423(16) -0.0098(13) 0.0256(18) -0.0076(18)
C3 0.110(3) 0.0434(18) 0.0523(19) -0.0016(15) 0.032(2) 0.0189(19)
C4 0.082(2) 0.069(2) 0.0524(18) -0.0017(17) 0.0041(17) 0.0318(19)
C5 0.068(2) 0.0492(17) 0.0406(15) -0.0095(13) -0.0020(14) 0.0157(15)
C6 0.0582(17) 0.0362(14) 0.0267(12) 0.0002(10) 0.0058(11) 0.0004(12)
C7 0.0478(16) 0.0340(14) 0.0373(13) -0.0030(11) -0.0033(12) -0.0019(12)
C8 0.088(3) 0.0515(19) 0.063(2) -0.0088(16) -0.0288(18) 0.0104(18)
C9 0.0367(13) 0.0296(13) 0.0359(13) -0.0017(10) 0.0012(10) 0.0043(10)
C10 0.0354(13) 0.0279(13) 0.0422(14) -0.0013(11) 0.0047(11) 0.0032(10)
C11 0.0310(12) 0.0328(13) 0.0362(12) -0.0012(10) 0.0043(10) 0.0044(10)
C12 0.0407(14) 0.0343(14) 0.0342(13) 0.0004(10) 0.0022(11) -0.0018(11)
C13 0.0599(18) 0.0441(16) 0.0418(14) -0.0026(12) 0.0132(13) 0.0011(14)
C14 0.078(2) 0.069(2) 0.0407(16) -0.0028(15) 0.0221(15) -0.0128(18)
C15 0.081(2) 0.061(2) 0.0514(18) 0.0149(16) 0.0064(17) -0.0205(18)
C16 0.083(2) 0.0421(18) 0.077(2) 0.0184(16) 0.0119(19) 0.0017(17)
C17 0.0599(19) 0.0392(16) 0.0573(17) 0.0081(13) 0.0146(14) 0.0061(14)
C18 0.0433(15) 0.0631(19) 0.0447(15) -0.0062(14) 0.0021(12) -0.0068(14)
C19 0.0410(14) 0.0416(15) 0.0334(12) -0.0064(11) 0.0097(11) -0.0071(12)
C20 0.064(2) 0.0442(17) 0.0624(19) -0.0173(14) 0.0130(15) -0.0123(15)
C21 0.0314(12) 0.0411(14) 0.0333(12) 0.0013(11) 0.0043(10) -0.0029(11)
C22 0.0361(13) 0.0481(16) 0.0380(13) -0.0046(12) 0.0059(11) -0.0008(12)
C23 0.0514(17) 0.077(2) 0.0444(16) -0.0112(16) 0.0169(13) -0.0060(16)
C24 0.061(2) 0.105(3) 0.0379(16) -0.0002(18) 0.0135(15) -0.014(2)
C25 0.061(2) 0.085(3) 0.0536(18) 0.0311(18) 0.0016(16) -0.0066(19)
C26 0.0466(16) 0.0556(18) 0.0536(17) 0.0143(14) 0.0102(13) 0.0051(14)
N1 0.0350(11) 0.0263(10) 0.0350(10) -0.0022(8) 0.0090(8) -0.0018(8)
N2 0.0395(11) 0.0286(11) 0.0362(11) 0.0003(9) 0.0104(9) 0.0001(9)
O1 0.0680(13) 0.0303(10) 0.0542(11) 0.0031(9) 0.0073(10) -0.0062(9)

loop_
_atom_type_symbol
_atom_type_description
_atom_type_scat_dispersion_real
_atom_type_scat_dispersion_imag
_atom_type_scat_source
C C 0.0033 0.0016 'International Tables Vol C Tables 4.2.6.8 and 6.1.1.4'
H H 0.0000 0.0000 'International Tables Vol C Tables 4.2.6.8 and 6.1.1.4'
N N 0.0061 0.0033 'International Tables Vol C Tables 4.2.6.8 and 6.1.1.4'
O O 0.0106 0.0060 'International Tables Vol C Tables 4.2.6.8 and 6.1.1.4'
Br Br -0.2901 2.4595 'International Tables Vol C Tables 4.2.6.8 and 6.1.1.4'

loop_
_geom_angle_atom_site_label_1
_geom_angle_atom_site_label_2
_geom_angle_atom_site_label_3
_geom_angle
C2 C1 H1 119.6
C2 C1 C6 120.8(3)
C6 C1 H1 119.6
C1 C2 H2 119.8
C3 C2 C1 120.5(3)
C3 C2 H2 119.8
C2 C3 H3 120.1
C2 C3 C4 119.9(3)
C4 C3 H3 120.1
C3 C4 H4 120.0
C3 C4 C5 120.0(3)
C5 C4 H4 120.0
C4 C5 H5 119.3
C6 C5 C4 121.3(3)
C6 C5 H5 119.3
C1 C6 C7 122.3(3)
C5 C6 C1 117.5(3)
C5 C6 C7 120.2(2)
C8 C7 C6 123.1(3)
C8 C7 C9 120.3(3)
C9 C7 C6 116.5(2)
C7 C8 H8A 120.0
C7 C8 H8B 120.0
H8A C8 H8B 120.0
C10 C9 C7 124.0(2)
C11 C9 C7 127.8(2)
C11 C9 C10 108.2(2)
N2 C10 C9 105.1(2)
O1 C10 C9 131.2(2)
O1 C10 N2 123.7(2)
C9 C11 C12 128.6(2)
C9 C11 N1 110.4(2)
N1 C11 C12 120.9(2)
C13 C12 C11 119.1(2)
C17 C12 C11 122.5(2)
C17 C12 C13 118.5(2)
C12 C13 H13 119.6
C14 C13 C12 120.8(3)
C14 C13 H13 119.6
C13 C14 H14 119.9
C15 C14 C13 120.1(3)
C15 C14 H14 119.9
C14 C15 H15 120.1
C14 C15 C16 119.8(3)
C16 C15 H15 120.1
C15 C16 H16 119.7
C15 C16 C17 120.5(3)
C17 C16 H16 119.7
C12 C17 C16 120.2(3)
C12 C17 H17 119.9
C16 C17 H17 119.9
Br1 C18 H18A 109.1
Br1 C18 H18B 109.1
H18A C18 H18B 107.8
C19 C18 Br1 112.45(18)
C19 C18 H18A 109.1
C19 C18 H18B 109.1
C20 C19 C18 123.2(3)
C20 C19 N1 118.8(3)
N1 C19 C18 117.9(2)
C19 C20 H20A 120.0
C19 C20 H20B 120.0
H20A C20 H20B 120.0
C22 C21 N2 120.3(2)
C26 C21 C22 121.0(2)
C26 C21 N2 118.7(2)
C21 C22 H22 120.4
C23 C22 C21 119.2(3)
C23 C22 H22 120.4
C22 C23 H23 119.8
C24 C23 C22 120.3(3)
C24 C23 H23 119.8
C23 C24 H24 119.7
C23 C24 C25 120.5(3)
C25 C24 H24 119.7
C24 C25 H25 119.8
C24 C25 C26 120.4(3)
C26 C25 H25 119.8
C21 C26 C25 118.5(3)
C21 C26 H26 120.8
C25 C26 H26 120.8
C11 N1 C19 124.03(19)
C11 N1 N2 105.63(17)
N2 N1 C19 114.59(18)
C10 N2 C21 125.5(2)
C10 N2 N1 110.03(18)
N1 N2 C21 118.80(18)

loop_
_geom_bond_atom_site_label_1
_geom_bond_atom_site_label_2
_geom_bond_distance
Br1 C18 1.949(3)
C1 H1 0.9300
C1 C2 1.382(4)
C1 C6 1.395(4)
C2 H2 0.9300
C2 C3 1.361(5)
C3 H3 0.9300
C3 C4 1.368(5)
C4 H4 0.9300
C4 C5 1.388(4)
C5 H5 0.9300
C5 C6 1.378(4)
C6 C7 1.482(4)
C7 C8 1.321(4)
C7 C9 1.482(3)
C8 H8A 0.9300
C8 H8B 0.9300
C9 C10 1.448(3)
C9 C11 1.359(3)
C10 N2 1.395(3)
C10 O1 1.225(3)
C11 C12 1.473(3)
C11 N1 1.394(3)
C12 C13 1.389(3)
C12 C17 1.378(4)
C13 H13 0.9300
C13 C14 1.376(4)
C14 H14 0.9300
C14 C15 1.367(5)
C15 H15 0.9300
C15 C16 1.367(5)
C16 H16 0.9300
C16 C17 1.387(4)
C17 H17 0.9300
C18 H18A 0.9700
C18 H18B 0.9700
C18 C19 1.481(4)
C19 C20 1.318(4)
C19 N1 1.445(3)
C20 H20A 0.9300
C20 H20B 0.9300
C21 C22 1.384(3)
C21 C26 1.378(4)
C21 N2 1.424(3)
C22 H22 0.9300
C22 C23 1.376(4)
C23 H23 0.9300
C23 C24 1.365(5)
C24 H24 0.9300
C24 C25 1.368(5)
C25 H25 0.9300
C25 C26 1.391(4)
C26 H26 0.9300
N1 N2 1.413(3)

loop_
_geom_torsion_atom_site_label_1
_geom_torsion_atom_site_label_2
_geom_torsion_atom_site_label_3
_geom_torsion_atom_site_label_4
_geom_torsion
Br1 C18 C19 C20 122.7(3)
Br1 C18 C19 N1 -61.9(3)
C1 C2 C3 C4 0.9(5)
C1 C6 C7 C8 24.9(4)
C1 C6 C7 C9 -156.0(2)
C2 C1 C6 C5 -0.4(4)
C2 C1 C6 C7 179.4(2)
C2 C3 C4 C5 -0.3(5)
C3 C4 C5 C6 -0.6(5)
C4 C5 C6 C1 0.9(4)
C4 C5 C6 C7 -178.8(3)
C5 C6 C7 C8 -155.4(3)
C5 C6 C7 C9 23.7(4)
C6 C1 C2 C3 -0.5(4)
C6 C7 C9 C10 57.5(3)
C6 C7 C9 C11 -125.0(3)
C7 C9 C10 N2 178.2(2)
C7 C9 C10 O1 -0.1(4)
C7 C9 C11 C12 9.6(4)
C7 C9 C11 N1 -173.0(2)
C8 C7 C9 C10 -123.4(3)
C8 C7 C9 C11 54.2(4)
C9 C10 N2 C21 -157.9(2)
C9 C10 N2 N1 -5.1(2)
C9 C11 C12 C13 47.5(4)
C9 C11 C12 C17 -132.2(3)
C9 C11 N1 C19 -143.1(2)
C9 C11 N1 N2 -7.9(2)
C10 C9 C11 C12 -172.6(2)
C10 C9 C11 N1 4.9(3)
C11 C9 C10 N2 0.2(3)
C11 C9 C10 O1 -178.1(3)
C11 C12 C13 C14 -179.7(3)
C11 C12 C17 C16 179.8(3)
C11 N1 N2 C10 8.0(2)
C11 N1 N2 C21 162.8(2)
C12 C11 N1 C19 34.5(3)
C12 C11 N1 N2 169.8(2)
C12 C13 C14 C15 0.0(5)
C13 C12 C17 C16 0.1(4)
C13 C14 C15 C16 -0.1(5)
C14 C15 C16 C17 0.2(5)
C15 C16 C17 C12 -0.2(5)
C17 C12 C13 C14 0.0(4)
C18 C19 N1 C11 85.0(3)
C18 C19 N1 N2 -46.8(3)
C19 N1 N2 C10 148.10(19)
C19 N1 N2 C21 -57.1(3)
C20 C19 N1 C11 -99.4(3)
C20 C19 N1 N2 128.8(2)
C21 C22 C23 C24 -0.8(4)
C22 C21 C26 C25 0.2(4)
C22 C21 N2 C10 121.1(3)
C22 C21 N2 N1 -29.5(3)
C22 C23 C24 C25 0.7(5)
C23 C24 C25 C26 -0.1(5)
C24 C25 C26 C21 -0.3(5)
C26 C21 C22 C23 0.4(4)
C26 C21 N2 C10 -59.4(3)
C26 C21 N2 N1 150.0(2)
N1 C11 C12 C13 -129.7(3)
N1 C11 C12 C17 50.6(4)
N2 C21 C22 C23 179.9(2)
N2 C21 C26 C25 -179.4(3)
O1 C10 N2 C21 20.6(4)
O1 C10 N2 N1 173.3(2)
